data_7060859
loop_
_publ_author_name
'Lukyanov, Daniil A.'
'Vereshchagin, Anatoliy A.'
'Sizov, Vladimir V.'
'Kalnin, Arseniy Y.'
'Novoselova, Julia V.'
'Alekseeva, Elena V.'
'Levin, Oleg V.'

_publ_section_title
;
 Non-sterical stabilization of one-electron-oxidized NiSalen complex by
 thiophene core
;
_journal_issue 32
_journal_name_full 'New Journal of Chemistry'
_journal_page_first 14425
_journal_page_last 14431
_journal_paper_doi 10.1039/D1NJ02443D
_journal_volume 45
_journal_year 2021
_chemical_formula_moiety 'C12 H10 N2 Ni O2 S2'
_chemical_formula_sum 'C12 H10 N2 Ni O2 S2'
_chemical_formula_weight 337.05
_chemical_name_systematic '[Ni(ThioSalEn)]'
_space_group_crystal_system monoclinic
_space_group_IT_number 14
_space_group_name_Hall '-P 2yn'
_space_group_name_H-M_alt 'P 1 21/n 1'
_atom_sites_solution_hydrogens geom
_atom_sites_solution_primary direct
_audit_creation_date 2016-08-16
_audit_creation_method
;
Olex2 1.2
(compiled 2016.02.19 svn.r3266 for OlexSys, GUI svn.r5155)
;
_audit_update_record
;
2021-04-23 deposited with the CCDC.	2021-07-15 downloaded from the CCDC.
;
_cell_angle_alpha 90
_cell_angle_beta 113.068(4)
_cell_angle_gamma 90
_cell_formula_units_Z 8
_cell_length_a 18.6136(6)
_cell_length_b 7.44583(19)
_cell_length_c 19.8695(7)
_cell_measurement_reflns_used 8075
_cell_measurement_temperature 100.00(10)
_cell_measurement_theta_max 30.8920
_cell_measurement_theta_min 2.9640
_cell_volume 2533.60(16)
_computing_cell_refinement
;
CrysAlisPro, Agilent Technologies,
Version 1.171.36.32 (release 02-08-2013 CrysAlis171 .NET)
(compiled Aug  2 2013,16:46:58)
;
_computing_data_collection
;
CrysAlisPro, Agilent Technologies,
Version 1.171.36.32 (release 02-08-2013 CrysAlis171 .NET)
(compiled Aug  2 2013,16:46:58)
;
_computing_data_reduction
;
CrysAlisPro, Agilent Technologies,
Version 1.171.36.32 (release 02-08-2013 CrysAlis171 .NET)
(compiled Aug  2 2013,16:46:58)
;
_computing_molecular_graphics 'Olex2 (Dolomanov et al., 2009)'
_computing_publication_material 'Olex2 (Dolomanov et al., 2009)'
_computing_structure_refinement 'ShelXL (Sheldrick, 2015)'
_computing_structure_solution 'ShelXS (Sheldrick, 2008)'
_diffrn_ambient_temperature 100.00(10)
_diffrn_detector_area_resol_mean 16.2096
_diffrn_measured_fraction_theta_full 0.999
_diffrn_measured_fraction_theta_max 0.999
_diffrn_measurement_details
;
#__ type_ start__ end____ width___ exp.time_
  1 omega  -95.00  -20.00   1.0000   14.0000
omega____ theta____ kappa____ phi______ frames
    -      -22.4241  -38.0000 -120.0000 75

#__ type_ start__ end____ width___ exp.time_
  2 omega  -64.00   51.00   1.0000   14.0000
omega____ theta____ kappa____ phi______ frames
    -      -22.4241   19.0000 -120.0000 115

#__ type_ start__ end____ width___ exp.time_
  3 omega    4.00   36.00   1.0000   14.0000
omega____ theta____ kappa____ phi______ frames
    -       23.5178   57.0000 -150.0000 32

#__ type_ start__ end____ width___ exp.time_
  4 omega   60.00   99.00   1.0000   14.0000
omega____ theta____ kappa____ phi______ frames
    -       23.5178 -178.0000 -180.0000 39

#__ type_ start__ end____ width___ exp.time_
  5 omega  -90.00  -53.00   1.0000   14.0000
omega____ theta____ kappa____ phi______ frames
    -      -22.4241  -57.0000  150.0000 37

#__ type_ start__ end____ width___ exp.time_
  6 omega  -65.00  -39.00   1.0000   14.0000
omega____ theta____ kappa____ phi______ frames
    -      -22.4241  126.0000  104.0000 26

#__ type_ start__ end____ width___ exp.time_
  7 omega   14.00   71.00   1.0000   14.0000
omega____ theta____ kappa____ phi______ frames
    -       23.5178   57.0000 -120.0000 57

#__ type_ start__ end____ width___ exp.time_
  8 omega   58.00   92.00   1.0000   14.0000
omega____ theta____ kappa____ phi______ frames
    -       23.5178   57.0000  150.0000 34

#__ type_ start__ end____ width___ exp.time_
  9 omega   14.00   47.00   1.0000   14.0000
omega____ theta____ kappa____ phi______ frames
    -       23.5178   57.0000  150.0000 33

#__ type_ start__ end____ width___ exp.time_
 10 omega   -3.00   37.00   1.0000   14.0000
omega____ theta____ kappa____ phi______ frames
    -       23.5178  -77.0000  -90.0000 40

#__ type_ start__ end____ width___ exp.time_
 11 omega  -41.00  -15.00   1.0000   14.0000
omega____ theta____ kappa____ phi______ frames
    -       23.5178  -77.0000  -90.0000 26
;
_diffrn_measurement_device_type 'Xcalibur, Eos'
_diffrn_measurement_method '\w scans'
_diffrn_orient_matrix_UB_11 -0.0274609000
_diffrn_orient_matrix_UB_12 -0.0190168000
_diffrn_orient_matrix_UB_13 0.0156845000
_diffrn_orient_matrix_UB_21 0.0292311000
_diffrn_orient_matrix_UB_22 0.0146732000
_diffrn_orient_matrix_UB_23 0.0354243000
_diffrn_orient_matrix_UB_31 -0.0103006000
_diffrn_orient_matrix_UB_32 0.0921611000
_diffrn_orient_matrix_UB_33 -0.0024023000
_diffrn_radiation_monochromator graphite
_diffrn_radiation_type MoK\a
_diffrn_radiation_wavelength 0.71073
_diffrn_reflns_av_R_equivalents 0.0292
_diffrn_reflns_av_unetI/netI 0.0246
_diffrn_reflns_Laue_measured_fraction_full 0.999
_diffrn_reflns_Laue_measured_fraction_max 0.999
_diffrn_reflns_limit_h_max 24
_diffrn_reflns_limit_h_min -24
_diffrn_reflns_limit_k_max 9
_diffrn_reflns_limit_k_min -9
_diffrn_reflns_limit_l_max 25
_diffrn_reflns_limit_l_min -25
_diffrn_reflns_number 25015
_diffrn_reflns_point_group_measured_fraction_full 0.999
_diffrn_reflns_point_group_measured_fraction_max 0.999
_diffrn_reflns_theta_full 25.242
_diffrn_reflns_theta_max 27.500
_diffrn_reflns_theta_min 2.954
_diffrn_source 'Enhance (Mo) X-ray Source'
_exptl_absorpt_coefficient_mu 1.857
_exptl_absorpt_correction_T_max 1.00000
_exptl_absorpt_correction_T_min 0.81687
_exptl_absorpt_correction_type multi-scan
_exptl_absorpt_process_details
;
CrysAlisPro, Agilent Technologies,
Version 1.171.36.32 (release 02-08-2013 CrysAlis171 .NET)
(compiled Aug  2 2013,16:46:58)
Empirical absorption correction using spherical harmonics,
 implemented in SCALE3 ABSPACK scaling algorithm.
;
_exptl_crystal_colour 'clear dark red'
_exptl_crystal_colour_lustre clear
_exptl_crystal_colour_modifier dark
_exptl_crystal_colour_primary red
_exptl_crystal_density_diffrn 1.767
_exptl_crystal_description needle
_exptl_crystal_F_000 1376
_exptl_crystal_recrystallization_method 'Re-crystallisation from solvent: acetonitrile'
_exptl_crystal_size_max 0.25
_exptl_crystal_size_mid 0.2
_exptl_crystal_size_min 0.2
_refine_diff_density_max 0.968
_refine_diff_density_min -0.490
_refine_diff_density_rms 0.082
_refine_ls_extinction_method none
_refine_ls_goodness_of_fit_ref 1.109
_refine_ls_hydrogen_treatment constr
_refine_ls_matrix_type full
_refine_ls_number_parameters 343
_refine_ls_number_reflns 5810
_refine_ls_number_restraints 0
_refine_ls_restrained_S_all 1.109
_refine_ls_R_factor_all 0.0394
_refine_ls_R_factor_gt 0.0333
_refine_ls_shift/su_max 0.001
_refine_ls_shift/su_mean 0.000
_refine_ls_structure_factor_coef Fsqd
_refine_ls_weighting_details 'w=1/[\s^2^(Fo^2^)+(0.0347P)^2^+3.5179P] where P=(Fo^2^+2Fc^2^)/3'
_refine_ls_weighting_scheme calc
_refine_ls_wR_factor_gt 0.0815
_refine_ls_wR_factor_ref 0.0854
_reflns_Friedel_coverage 0.000
_reflns_number_gt 5173
_reflns_number_total 5810
_reflns_threshold_expression 'I > 2\s(I)'
_cod_data_source_file d1nj02443d3.cif
_cod_data_source_block 103-245-4914_dal002
_cod_depositor_comments 'Adding full bibliography for 7060859.cif.'
_cod_original_cell_volume 2533.59(15)
_cod_database_code 7060859
_chemical_oxdiff_formula 'C12 H10 N2 O2 S2 Ni'
_shelx_space_group_comment
;
The symmetry employed for this shelxl refinement is uniquely defined
by the following loop, which should always be used as a source of
symmetry information in preference to the above space-group names.
They are only intended as comments.
;
_reflns_odcompleteness_completeness 99.84
_reflns_odcompleteness_iscentric 1
_reflns_odcompleteness_theta 28.51
_olex2_refinement_description
;
1. Fixed Uiso
 At 1.2 times of:
  All C(H) groups, All C(H,H) groups
2.a Secondary CH2 refined with riding coordinates:
 C16(H16A,H16B), C26(H26A,H26B), C32(H32A,H32B), C1B(H1BA,H1BB)
2.b Aromatic/amide H refined with riding coordinates:
 C5(H5), C8(H8), C11(H11), C17(H17), C25(H25), C27(H27), C15(H15), C13(H13),
 C18(H18), C1A(H1A), C1D(H1D), C2(H2)
;
_shelx_shelxl_version_number 2014/7
_olex2_submission_special_instructions 'No special instructions were received'

loop_
_space_group_symop_operation_xyz
'x, y, z'
'-x+1/2, y+1/2, -z+1/2'
'-x, -y, -z'
'x-1/2, -y-1/2, z-1/2'

loop_
_atom_site_label
_atom_site_type_symbol
_atom_site_fract_x
_atom_site_fract_y
_atom_site_fract_z
_atom_site_U_iso_or_equiv
_atom_site_adp_type
_atom_site_occupancy
_atom_site_site_symmetry_order
_atom_site_calc_flag
_atom_site_refinement_flags_posn
_atom_site_refinement_flags_adp
_atom_site_refinement_flags_occupancy
_atom_site_disorder_assembly
_atom_site_disorder_group
Ni1 Ni 0.95182(2) 0.69044(4) 0.46027(2) 0.01309(8) Uani 1 1 d . . . . .
S3 S 0.67355(3) 0.54546(8) 0.32193(3) 0.01978(13) Uani 1 1 d . . . . .
S4 S 1.23078(4) 0.84978(9) 0.57659(4) 0.02229(14) Uani 1 1 d . . . . .
S5 S 0.55754(5) 0.64885(12) 0.75848(4) 0.03685(19) Uani 1 1 d . . . . .
S6 S 0.35162(5) 0.92130(11) 0.23267(4) 0.03644(18) Uani 1 1 d . . . . .
N1 N 0.86651(12) 0.7154(3) 0.48637(11) 0.0159(4) Uani 1 1 d . . . . .
O2 O 0.89461(9) 0.6020(2) 0.36645(9) 0.0163(3) Uani 1 1 d . . . . .
C3 C 1.13192(14) 0.7952(3) 0.54209(13) 0.0188(5) Uani 1 1 d . . . . .
O4 O 1.03557(9) 0.6749(2) 0.43132(9) 0.0169(3) Uani 1 1 d . . . . .
C5 C 0.79350(14) 0.6826(3) 0.44542(13) 0.0172(5) Uani 1 1 d . . . . .
H5 H 0.7559 0.7071 0.4641 0.021 Uiso 1 1 calc R . . . .
C6 C 0.82000(13) 0.5671(3) 0.34033(12) 0.0150(4) Uani 1 1 d . . . . .
C8 C 0.70192(14) 0.4549(3) 0.25656(13) 0.0191(5) Uani 1 1 d . . . . .
H8 H 0.6676 0.3978 0.2147 0.023 Uiso 1 1 calc R . . . .
C10 C 0.76921(13) 0.6118(3) 0.37428(13) 0.0168(5) Uani 1 1 d . . . . .
C11 C 1.16960(14) 0.7167(3) 0.44635(14) 0.0209(5) Uani 1 1 d . . . . .
H11 H 1.1642 0.6727 0.4008 0.025 Uiso 1 1 calc R . . . .
C12 C 0.39539(16) 0.8538(4) 0.32371(14) 0.0263(6) Uani 1 1 d . . . . .
C16 C 0.88465(15) 0.7953(3) 0.55928(13) 0.0196(5) Uani 1 1 d . . . . .
H16A H 0.8511 0.7447 0.5814 0.023 Uiso 1 1 calc R . . . .
H16B H 0.8768 0.9242 0.5553 0.023 Uiso 1 1 calc R . . . .
C17 C 0.77927(14) 0.4752(3) 0.27212(13) 0.0176(5) Uani 1 1 d . . . . .
H17 H 0.8034 0.4341 0.2420 0.021 Uiso 1 1 calc R . . . .
C22 C 1.10662(14) 0.7256(3) 0.47088(13) 0.0172(5) Uani 1 1 d . . . . .
C23 C 0.53365(17) 0.6984(4) 0.66635(15) 0.0275(6) Uani 1 1 d . . . . .
N24 N 1.01104(12) 0.7645(3) 0.55538(11) 0.0166(4) Uani 1 1 d . . . . .
C25 C 0.43768(17) 0.8487(5) 0.69306(16) 0.0351(7) Uani 1 1 d . . . . .
H25 H 0.3942 0.9208 0.6847 0.042 Uiso 1 1 calc R . . . .
C27 C 0.48082(19) 0.7757(5) 0.75892(17) 0.0394(8) Uani 1 1 d . . . . .
H27 H 0.4700 0.7927 0.8004 0.047 Uiso 1 1 calc R . . . .
Ni2 Ni 0.46848(2) 0.79604(4) 0.49687(2) 0.01819(9) Uani 1 1 d . . . . .
O7 O 0.37131(10) 0.8798(3) 0.43372(10) 0.0259(4) Uani 1 1 d . . . . .
N9 N 0.56369(12) 0.7051(3) 0.56095(12) 0.0230(5) Uani 1 1 d . . . . .
O14 O 0.43269(10) 0.8570(3) 0.56944(10) 0.0256(4) Uani 1 1 d . . . . .
C15 C 0.28221(17) 1.0010(4) 0.31844(17) 0.0332(7) Uani 1 1 d . . . . .
H15 H 0.2451 1.0437 0.3349 0.040 Uiso 1 1 calc R . . . .
C26 C 0.62193(17) 0.6895(5) 0.52824(17) 0.0337(7) Uani 1 1 d . . . . .
H26A H 0.6599 0.5974 0.5531 0.040 Uiso 1 1 calc R . . . .
H26B H 0.6492 0.8026 0.5322 0.040 Uiso 1 1 calc R . . . .
N30 N 0.50411(13) 0.7386(3) 0.42399(12) 0.0246(5) Uani 1 1 d . . . . .
C32 C 0.57907(17) 0.6411(5) 0.45038(17) 0.0349(7) Uani 1 1 d . . . . .
H32A H 0.6091 0.6751 0.4220 0.042 Uiso 1 1 calc R . . . .
H32B H 0.5700 0.5126 0.4455 0.042 Uiso 1 1 calc R . . . .
C13 C 1.08487(15) 0.8048(3) 0.58294(13) 0.0191(5) Uani 1 1 d . . . . .
H13 H 1.1076 0.8414 0.6315 0.023 Uiso 1 1 calc R . . . .
C18 C 0.58247(16) 0.6637(4) 0.62939(15) 0.0276(6) Uani 1 1 d . . . . .
H18 H 0.6304 0.6088 0.6548 0.033 Uiso 1 1 calc R . . . .
C19 C 0.46579(16) 0.8036(4) 0.63711(15) 0.0262(6) Uani 1 1 d . . . . .
C1A C 1.23826(15) 0.7799(3) 0.49715(14) 0.0221(5) Uani 1 1 d . . . . .
H1A H 1.2844 0.7846 0.4896 0.027 Uiso 1 1 calc R . . . .
C1B C 0.96913(15) 0.7519(3) 0.60493(13) 0.0203(5) Uani 1 1 d . . . . .
H1BA H 0.9905 0.8368 0.6449 0.024 Uiso 1 1 calc R . . . .
H1BB H 0.9738 0.6319 0.6252 0.024 Uiso 1 1 calc R . . . .
C1C C 0.35181(15) 0.9072(4) 0.36387(15) 0.0250(5) Uani 1 1 d . . . . .
C1D C 0.27680(19) 1.0201(4) 0.24845(18) 0.0404(8) Uani 1 1 d . . . . .
H1D H 0.2362 1.0812 0.2126 0.049 Uiso 1 1 calc R . . . .
C2 C 0.46928(16) 0.7712(4) 0.35415(15) 0.0270(6) Uani 1 1 d . . . . .
H2 H 0.4941 0.7388 0.3234 0.032 Uiso 1 1 calc R . . . .

loop_
_atom_site_aniso_label
_atom_site_aniso_U_11
_atom_site_aniso_U_22
_atom_site_aniso_U_33
_atom_site_aniso_U_23
_atom_site_aniso_U_13
_atom_site_aniso_U_12
Ni1 0.01473(15) 0.01401(15) 0.01073(14) -0.00030(10) 0.00520(11) -0.00068(11)
S3 0.0156(3) 0.0220(3) 0.0211(3) -0.0015(2) 0.0064(2) -0.0010(2)
S4 0.0164(3) 0.0217(3) 0.0231(3) 0.0013(2) 0.0015(2) -0.0028(2)
S5 0.0448(4) 0.0456(4) 0.0195(3) -0.0029(3) 0.0118(3) -0.0181(4)
S6 0.0430(4) 0.0379(4) 0.0216(3) 0.0046(3) 0.0053(3) -0.0116(3)
N1 0.0207(10) 0.0143(9) 0.0152(9) 0.0006(7) 0.0096(8) 0.0002(8)
O2 0.0155(8) 0.0196(8) 0.0144(8) -0.0005(6) 0.0066(6) -0.0009(6)
C3 0.0162(11) 0.0178(11) 0.0181(12) 0.0010(9) 0.0022(9) -0.0011(9)
O4 0.0157(8) 0.0198(8) 0.0150(8) -0.0025(6) 0.0060(7) -0.0026(6)
C5 0.0193(11) 0.0154(11) 0.0203(12) 0.0011(9) 0.0113(10) 0.0013(9)
C6 0.0173(11) 0.0125(10) 0.0142(11) 0.0027(8) 0.0052(9) 0.0012(9)
C8 0.0199(12) 0.0172(11) 0.0174(11) 0.0008(9) 0.0041(9) -0.0003(9)
C10 0.0159(11) 0.0156(11) 0.0177(11) 0.0010(9) 0.0052(9) -0.0002(9)
C11 0.0197(12) 0.0218(12) 0.0211(12) 0.0027(9) 0.0079(10) 0.0015(10)
C12 0.0297(14) 0.0287(14) 0.0193(12) 0.0002(10) 0.0083(11) -0.0059(11)
C16 0.0255(13) 0.0197(12) 0.0170(11) -0.0027(9) 0.0121(10) 0.0004(10)
C17 0.0207(11) 0.0171(11) 0.0148(11) -0.0005(9) 0.0067(9) -0.0006(9)
C22 0.0179(11) 0.0136(11) 0.0196(12) 0.0035(9) 0.0069(9) 0.0003(9)
C23 0.0310(14) 0.0334(15) 0.0178(12) -0.0047(11) 0.0094(11) -0.0120(12)
N24 0.0210(10) 0.0148(9) 0.0136(9) 0.0001(7) 0.0065(8) 0.0004(8)
C25 0.0262(14) 0.0549(19) 0.0294(15) -0.0197(14) 0.0167(12) -0.0177(14)
C27 0.0379(16) 0.061(2) 0.0262(15) -0.0206(14) 0.0198(13) -0.0310(16)
Ni2 0.01729(16) 0.02144(17) 0.01814(16) -0.00358(12) 0.00943(13) -0.00209(12)
O7 0.0214(9) 0.0330(10) 0.0254(10) 0.0011(8) 0.0114(8) 0.0014(8)
N9 0.0191(10) 0.0292(12) 0.0222(11) -0.0036(9) 0.0097(9) -0.0016(9)
O14 0.0192(9) 0.0373(11) 0.0229(9) -0.0081(8) 0.0113(8) -0.0040(8)
C15 0.0249(14) 0.0301(15) 0.0377(16) 0.0045(12) 0.0046(12) -0.0016(12)
C26 0.0214(13) 0.0506(19) 0.0322(15) -0.0028(13) 0.0139(12) 0.0037(13)
N30 0.0228(11) 0.0308(12) 0.0223(11) -0.0034(9) 0.0110(9) -0.0017(9)
C32 0.0277(14) 0.0482(18) 0.0330(16) -0.0064(14) 0.0165(13) 0.0029(13)
C13 0.0231(12) 0.0164(11) 0.0140(11) -0.0016(9) 0.0031(9) -0.0002(9)
C18 0.0229(13) 0.0318(15) 0.0257(14) -0.0007(11) 0.0071(11) -0.0024(11)
C19 0.0247(13) 0.0343(15) 0.0226(13) -0.0117(11) 0.0124(11) -0.0149(11)
C1A 0.0178(11) 0.0219(12) 0.0258(13) 0.0051(10) 0.0076(10) 0.0027(10)
C1B 0.0268(13) 0.0215(12) 0.0136(11) -0.0011(9) 0.0091(10) 0.0009(10)
C1C 0.0224(12) 0.0235(13) 0.0247(13) 0.0013(10) 0.0047(11) -0.0053(10)
C1D 0.0369(16) 0.0322(16) 0.0355(17) 0.0088(13) -0.0039(14) -0.0083(13)
C2 0.0310(14) 0.0313(14) 0.0240(13) -0.0029(11) 0.0165(12) -0.0063(12)

loop_
_atom_type_symbol
_atom_type_description
_atom_type_scat_dispersion_real
_atom_type_scat_dispersion_imag
_atom_type_scat_source
C C 0.0033 0.0016 'International Tables Vol C Tables 4.2.6.8 and 6.1.1.4'
H H 0.0000 0.0000 'International Tables Vol C Tables 4.2.6.8 and 6.1.1.4'
N N 0.0061 0.0033 'International Tables Vol C Tables 4.2.6.8 and 6.1.1.4'
Ni Ni 0.3393 1.1124 'International Tables Vol C Tables 4.2.6.8 and 6.1.1.4'
O O 0.0106 0.0060 'International Tables Vol C Tables 4.2.6.8 and 6.1.1.4'
S S 0.1246 0.1234 'International Tables Vol C Tables 4.2.6.8 and 6.1.1.4'

loop_
_geom_angle_atom_site_label_1
_geom_angle_atom_site_label_2
_geom_angle_atom_site_label_3
_geom_angle
_geom_angle_site_symmetry_1
_geom_angle_site_symmetry_3
_geom_angle_publ_flag
N1 Ni1 O2 95.64(8) . . ?
N1 Ni1 O4 177.30(8) . . ?
O4 Ni1 O2 83.62(7) . . ?
N24 Ni1 N1 85.30(9) . . ?
N24 Ni1 O2 176.52(8) . . ?
N24 Ni1 O4 95.59(8) . . ?
C8 S3 C10 91.01(12) . . ?
C1A S4 C3 91.21(12) . . ?
C27 S5 C23 91.05(15) . . ?
C1D S6 C12 90.97(15) . . ?
C5 N1 Ni1 126.93(17) . . ?
C5 N1 C16 118.0(2) . . ?
C16 N1 Ni1 114.89(16) . . ?
C6 O2 Ni1 124.70(15) . . ?
C22 C3 S4 111.61(19) . . ?
C22 C3 C13 124.1(2) . . ?
C13 C3 S4 124.09(19) . . ?
C22 O4 Ni1 124.77(15) . . ?
N1 C5 H5 118.6 . . ?
N1 C5 C10 122.9(2) . . ?
C10 C5 H5 118.6 . . ?
O2 C6 C10 125.2(2) . . ?
O2 C6 C17 123.7(2) . . ?
C10 C6 C17 111.1(2) . . ?
S3 C8 H8 123.3 . . ?
C17 C8 S3 113.36(18) . . ?
C17 C8 H8 123.3 . . ?
C5 C10 S3 123.80(19) . . ?
C6 C10 S3 111.68(17) . . ?
C6 C10 C5 124.1(2) . . ?
C22 C11 H11 123.7 . . ?
C1A C11 H11 123.7 . . ?
C1A C11 C22 112.7(2) . . ?
C1C C12 S6 111.7(2) . . ?
C1C C12 C2 124.4(2) . . ?
C2 C12 S6 123.6(2) . . ?
N1 C16 H16A 110.4 . . ?
N1 C16 H16B 110.4 . . ?
N1 C16 C1B 106.68(19) . . ?
H16A C16 H16B 108.6 . . ?
C1B C16 H16A 110.4 . . ?
C1B C16 H16B 110.4 . . ?
C6 C17 H17 123.6 . . ?
C8 C17 C6 112.8(2) . . ?
C8 C17 H17 123.6 . . ?
C3 C22 C11 111.3(2) . . ?
O4 C22 C3 125.2(2) . . ?
O4 C22 C11 123.6(2) . . ?
C18 C23 S5 124.1(2) . . ?
C18 C23 C19 123.4(3) . . ?
C19 C23 S5 111.7(2) . . ?
C13 N24 Ni1 127.20(17) . . ?
C13 N24 C1B 118.7(2) . . ?
C1B N24 Ni1 113.60(15) . . ?
C27 C25 H25 123.4 . . ?
C27 C25 C19 113.3(3) . . ?
C19 C25 H25 123.4 . . ?
S5 C27 H27 123.3 . . ?
C25 C27 S5 113.3(2) . . ?
C25 C27 H27 123.3 . . ?
O7 Ni2 O14 83.82(8) . . ?
O7 Ni2 N30 95.79(9) . . ?
N9 Ni2 O7 177.82(9) . . ?
N9 Ni2 O14 95.32(9) . . ?
N9 Ni2 N30 85.10(10) . . ?
N30 Ni2 O14 179.18(10) . . ?
C1C O7 Ni2 124.17(17) . . ?
C26 N9 Ni2 113.35(18) . . ?
C18 N9 Ni2 126.57(19) . . ?
C18 N9 C26 120.0(2) . . ?
C19 O14 Ni2 123.75(18) . . ?
C1C C15 H15 123.8 . . ?
C1D C15 H15 123.8 . . ?
C1D C15 C1C 112.3(3) . . ?
N9 C26 H26A 110.3 . . ?
N9 C26 H26B 110.3 . . ?
N9 C26 C32 107.0(2) . . ?
H26A C26 H26B 108.6 . . ?
C32 C26 H26A 110.3 . . ?
C32 C26 H26B 110.3 . . ?
C32 N30 Ni2 114.32(18) . . ?
C2 N30 Ni2 127.2(2) . . ?
C2 N30 C32 118.5(2) . . ?
C26 C32 H32A 110.2 . . ?
C26 C32 H32B 110.2 . . ?
N30 C32 C26 107.4(2) . . ?
N30 C32 H32A 110.2 . . ?
N30 C32 H32B 110.2 . . ?
H32A C32 H32B 108.5 . . ?
C3 C13 H13 118.7 . . ?
N24 C13 C3 122.6(2) . . ?
N24 C13 H13 118.7 . . ?
C23 C18 H18 118.6 . . ?
N9 C18 C23 122.8(3) . . ?
N9 C18 H18 118.6 . . ?
C23 C19 C25 110.5(3) . . ?
O14 C19 C23 125.6(2) . . ?
O14 C19 C25 123.8(3) . . ?
S4 C1A H1A 123.4 . . ?
C11 C1A S4 113.2(2) . . ?
C11 C1A H1A 123.4 . . ?
C16 C1B H1BA 110.4 . . ?
C16 C1B H1BB 110.4 . . ?
N24 C1B C16 106.46(19) . . ?
N24 C1B H1BA 110.4 . . ?
N24 C1B H1BB 110.4 . . ?
H1BA C1B H1BB 108.6 . . ?
C12 C1C C15 111.2(3) . . ?
O7 C1C C12 125.4(2) . . ?
O7 C1C C15 123.4(3) . . ?
S6 C1D H1D 123.1 . . ?
C15 C1D S6 113.7(2) . . ?
C15 C1D H1D 123.1 . . ?
C12 C2 H2 118.9 . . ?
N30 C2 C12 122.2(2) . . ?
N30 C2 H2 118.9 . . ?

loop_
_geom_bond_atom_site_label_1
_geom_bond_atom_site_label_2
_geom_bond_distance
_geom_bond_site_symmetry_2
_geom_bond_publ_flag
Ni1 N1 1.863(2) . ?
Ni1 O2 1.8675(16) . ?
Ni1 O4 1.8645(17) . ?
Ni1 N24 1.859(2) . ?
S3 C8 1.720(3) . ?
S3 C10 1.745(2) . ?
S4 C3 1.741(2) . ?
S4 C1A 1.719(3) . ?
S5 C23 1.746(3) . ?
S5 C27 1.715(4) . ?
S6 C12 1.742(3) . ?
S6 C1D 1.709(4) . ?
N1 C5 1.305(3) . ?
N1 C16 1.477(3) . ?
O2 C6 1.304(3) . ?
C3 C22 1.404(3) . ?
C3 C13 1.410(4) . ?
O4 C22 1.302(3) . ?
C5 H5 0.9300 . ?
C5 C10 1.407(3) . ?
C6 C10 1.400(3) . ?
C6 C17 1.440(3) . ?
C8 H8 0.9300 . ?
C8 C17 1.357(3) . ?
C11 H11 0.9300 . ?
C11 C22 1.437(3) . ?
C11 C1A 1.365(4) . ?
C12 C1C 1.400(4) . ?
C12 C2 1.409(4) . ?
C16 H16A 0.9700 . ?
C16 H16B 0.9700 . ?
C16 C1B 1.511(3) . ?
C17 H17 0.9300 . ?
C23 C18 1.398(4) . ?
C23 C19 1.404(4) . ?
N24 C13 1.299(3) . ?
N24 C1B 1.479(3) . ?
C25 H25 0.9300 . ?
C25 C27 1.352(5) . ?
C25 C19 1.442(4) . ?
C27 H27 0.9300 . ?
Ni2 O7 1.8593(19) . ?
Ni2 N9 1.858(2) . ?
Ni2 O14 1.8659(18) . ?
Ni2 N30 1.864(2) . ?
O7 C1C 1.306(3) . ?
N9 C26 1.471(3) . ?
N9 C18 1.301(4) . ?
O14 C19 1.303(3) . ?
C15 H15 0.9300 . ?
C15 C1C 1.437(4) . ?
C15 C1D 1.362(5) . ?
C26 H26A 0.9700 . ?
C26 H26B 0.9700 . ?
C26 C32 1.481(4) . ?
N30 C32 1.475(4) . ?
N30 C2 1.304(3) . ?
C32 H32A 0.9700 . ?
C32 H32B 0.9700 . ?
C13 H13 0.9300 . ?
C18 H18 0.9300 . ?
C1A H1A 0.9300 . ?
C1B H1BA 0.9700 . ?
C1B H1BB 0.9700 . ?
C1D H1D 0.9300 . ?
C2 H2 0.9300 . ?
